data_1524553
loop_
_publ_author_name
'Hofmeister, W.'
'Tillmanns, E.'

_publ_section_title
;
 Ba2 Ti5.5 O13: Ladungsausgleich durch statistische Unterbesetzung
;
_journal_name_full 'Fortschritte der Mineralogie, Beiheft'
_journal_page_first 42
_journal_page_last 43
_journal_volume 56
_journal_year 1978
_chemical_formula_sum 'Ba4 O26 Ti11'
_chemical_name_systematic 'Ba4 Ti11 O26'
_space_group_IT_number 12
_symmetry_space_group_name_Hall '-C 2y'
_symmetry_space_group_name_H-M 'C 1 2/m 1'
_cell_angle_alpha 90
_cell_angle_beta 98.64
_cell_angle_gamma 90
_cell_formula_units_Z 1
_cell_length_a 15.16
_cell_length_b 3.8931
_cell_length_c 9.093
_cell_volume 530.573
_citation_journal_id_ASTM FMNBB6
_cod_data_source_file Hofmeister_FMNBB6_1978_290.cif
_cod_data_source_block Ba4O26Ti11
_cod_original_cell_volume 530.5732
_cod_database_code 1524553

loop_
_symmetry_equiv_pos_as_xyz
x,y,z
-x,y,-z
-x,-y,-z
x,-y,z
x+1/2,y+1/2,z
-x+1/2,y+1/2,-z
-x+1/2,-y+1/2,-z
x+1/2,-y+1/2,z

loop_
_atom_site_label
_atom_site_type_symbol
_atom_site_fract_x
_atom_site_fract_y
_atom_site_fract_z
_atom_site_occupancy
_atom_site_U_iso_or_equiv
O6 O-2 0.4289 0 0.7027 1 0.0
Ba1 Ba+2 0.0514 0 0.7679 1 0.0
O7 O-2 0 0.5 0 1 0.0
Ti3 Ti+4 0.1699 0.5 0.439 1 0.0
O2 O-2 0.236 0.5 0.2393 1 0.0
Ti1 Ti+4 0.6199 0 0.0943 1 0.0
O4 O-2 0.3334 0 0.0852 1 0.0
O1 O-2 0.6314 0.5 0.1098 1 0.0
Ti2 Ti+4 0.2581 0 0.2282 0.75 0.0
O5 O-2 0.3716 0 0.3854 1 0.0
O3 O-2 0.201 0 0.4318 1 0.0
